data_1100649
loop_
_publ_author_name
'Chizuru, Sasaki'
'Soh-ichi, Kitoh'
'Kazuya, Yamada'
'Ko-Ki, Kunimoto'
'Shiro, Maeda'
'Akio, Kuwae'
'Kazuhiko, Hanai'

_publ_section_title
;
 Crystal Structure of 2-Trifluoromethyl-4'-dimethylaminoazobenzene
;
_journal_name_full
;
 Analytical Sciences: X-ray Structure Analysis Online
;
_journal_page_first x1
_journal_page_last x2
_journal_paper_doi 10.2116/analscix.19.x1
_journal_volume 19
_journal_year 2003
_chemical_formula_moiety 'C15 H14 F3 N3 '
_chemical_formula_sum 'C15 H14 F3 N3'
_chemical_formula_weight 293.29
_space_group_IT_number 61
_symmetry_cell_setting orthorhombic
_symmetry_Int_Tables_number 61
_symmetry_space_group_name_Hall '-P 2ac 2ab'
_symmetry_space_group_name_H-M 'P b c a'
_cell_angle_alpha 90
_cell_angle_beta 90
_cell_angle_gamma 90
_cell_formula_units_Z 8
_cell_length_a 15.625(4)
_cell_length_b 23.028(6)
_cell_length_c 7.685(2)
_cell_measurement_reflns_used 5258
_cell_measurement_temperature 123.2
_cell_measurement_theta_max 27.5
_cell_measurement_theta_min 3.1
_cell_volume 2765(1)
_diffrn_detector_area_resol_mean 14.62
_diffrn_measured_fraction_theta_full 0.9972
_diffrn_measured_fraction_theta_max 0.9972
_diffrn_measurement_device_type 'Quantum CCD/Rigaku AFC-7'
_diffrn_measurement_method \w
_diffrn_radiation_type 'Mo K\a'
_diffrn_radiation_wavelength 0.7107
_diffrn_reflns_av_R_equivalents 0.098
_diffrn_reflns_limit_h_max 20
_diffrn_reflns_limit_h_min -20
_diffrn_reflns_limit_k_max 29
_diffrn_reflns_limit_k_min -28
_diffrn_reflns_limit_l_max 8
_diffrn_reflns_limit_l_min -9
_diffrn_reflns_number 5258
_diffrn_reflns_theta_full 27.48
_diffrn_reflns_theta_max 27.48
_exptl_absorpt_coefficient_mu 0.114
_exptl_absorpt_correction_type none
_exptl_crystal_colour Orange-red
_exptl_crystal_density_diffrn 1.409
_exptl_crystal_density_method 'not measured'
_exptl_crystal_description Plates
_exptl_crystal_size_max 0.200
_exptl_crystal_size_mid 0.130
_exptl_crystal_size_min 0.030
_refine_diff_density_max 0.33
_refine_diff_density_min -0.36
_refine_ls_extinction_method none
_refine_ls_goodness_of_fit_ref 0.979
_refine_ls_hydrogen_treatment refall
_refine_ls_number_parameters 246
_refine_ls_number_reflns 2536
_refine_ls_R_factor_gt 0.0486
_refine_ls_shift/su_max 0.0003
_refine_ls_structure_factor_coef F
_refine_ls_weighting_details 'w = 1/[\s^2^(Fo) + 0.00063|Fo|^2^]'
_refine_ls_weighting_scheme calc
_refine_ls_wR_factor_ref 0.0701
_reflns_number_gt 1473
_reflns_number_total 3154
_reflns_threshold_expression F^2^>2.0\s(F^2^)
_cod_original_formula_sum 'C15 H14 F3 N3 '
_cod_database_code 1100649

loop_
_symmetry_equiv_pos_as_xyz
x,y,z
1/2+x,1/2-y,-z
-x,1/2+y,1/2-z
1/2-x,-y,1/2+z
-x,-y,-z
1/2-x,1/2+y,z
x,1/2-y,1/2+z
1/2+x,y,1/2-z

loop_
_atom_site_label
_atom_site_type_symbol
_atom_site_fract_x
_atom_site_fract_y
_atom_site_fract_z
_atom_site_U_iso_or_equiv
_atom_site_adp_type
_atom_site_occupancy
_atom_site_calc_flag
_atom_site_refinement_flags
_atom_site_disorder_assembly
_atom_site_disorder_group
F(1) F 0.2506(1) 0.26046(9) 0.5985(3) 0.0347(6) Uani 1.00 d . . .
F(2) F 0.1623(1) 0.20898(9) 0.7428(3) 0.0350(6) Uani 1.00 d . . .
F(3) F 0.2183(2) 0.1755(1) 0.5090(3) 0.0462(7) Uani 1.00 d . . .
N(1) N 0.2259(2) 0.0956(1) 0.8096(4) 0.0222(7) Uani 1.00 d . . .
N(2) N 0.2307(2) 0.0440(1) 0.8677(4) 0.0209(7) Uani 1.00 d . . .
N(3) N -0.0609(2) -0.0957(1) 0.8298(4) 0.0254(8) Uani 1.00 d . . .
C(1) C 0.2352(2) 0.2064(2) 0.6526(5) 0.0254(9) Uani 1.00 d . . .
C(2) C 0.3087(2) 0.1822(1) 0.7540(5) 0.0214(9) Uani 1.00 d . . .
C(3) C 0.3838(2) 0.2149(2) 0.7707(5) 0.0252(10) Uani 1.00 d . . .
C(4) C 0.4511(2) 0.1944(2) 0.8700(5) 0.0264(10) Uani 1.00 d . . .
C(5) C 0.4442(2) 0.1416(2) 0.9544(5) 0.026(1) Uani 1.00 d . . .
C(6) C 0.3715(2) 0.1084(2) 0.9392(5) 0.0242(10) Uani 1.00 d . . .
C(7) C 0.3036(2) 0.1277(2) 0.8361(5) 0.0219(9) Uani 1.00 d . . .
C(8) C 0.1561(2) 0.0107(1) 0.8460(4) 0.0201(9) Uani 1.00 d . . .
C(9) C 0.1569(2) -0.0446(2) 0.9221(5) 0.0226(9) Uani 1.00 d . . .
C(10) C 0.0856(2) -0.0801(2) 0.9161(5) 0.0229(9) Uani 1.00 d . . .
C(11) C 0.0105(2) -0.0618(1) 0.8340(4) 0.0204(9) Uani 1.00 d . . .
C(12) C 0.0106(2) -0.0063(2) 0.7539(5) 0.0234(9) Uani 1.00 d . . .
C(13) C 0.0816(2) 0.0290(1) 0.7612(5) 0.0227(9) Uani 1.00 d . . .
C(14) C -0.0606(3) -0.1522(2) 0.9101(7) 0.036(1) Uani 1.00 d . . .
C(15) C -0.1385(3) -0.0761(2) 0.7425(6) 0.028(1) Uani 1.00 d . . .
H(1) H 0.388(2) 0.250(2) 0.715(5) 0.030(9) Uiso 1.00 d . . .
H(2) H 0.500(2) 0.216(1) 0.880(5) 0.032(9) Uiso 1.00 d . . .
H(3) H 0.486(2) 0.129(2) 1.018(5) 0.031(9) Uiso 1.00 d . . .
H(4) H 0.367(2) 0.071(2) 1.001(5) 0.029(9) Uiso 1.00 d . . .
H(5) H 0.206(2) -0.058(1) 0.978(4) 0.027(7) Uiso 1.00 d . . .
H(6) H 0.088(2) -0.115(1) 0.965(5) 0.027(8) Uiso 1.00 d . . .
H(7) H -0.036(2) 0.006(2) 0.698(5) 0.028(9) Uiso 1.00 d . . .
H(8) H 0.080(2) 0.064(1) 0.711(4) 0.027(8) Uiso 1.00 d . . .
H(9) H -0.050(3) -0.148(2) 1.029(8) 0.04(1) Uiso 1.00 d . . .
H(10) H -0.018(3) -0.175(2) 0.860(5) 0.043(10) Uiso 1.00 d . . .
H(11) H -0.114(3) -0.170(2) 0.894(6) 0.04(1) Uiso 1.00 d . . .
H(12) H -0.156(2) -0.041(2) 0.790(5) 0.034(9) Uiso 1.00 d . . .
H(13) H -0.181(2) -0.104(2) 0.757(6) 0.034(9) Uiso 1.00 d . . .
H(14) H -0.128(2) -0.071(1) 0.625(5) 0.034(8) Uiso 1.00 d . . .

loop_
_atom_type_symbol
_atom_type_description
_atom_type_scat_dispersion_real
_atom_type_scat_dispersion_imag
_atom_type_scat_source
C C 0.003 0.002
;International Tables for Crystallography
(1992, Vol. C, Tables 4.2.6.8 and 6.1.1.1)
;
H H 0.000 0.000
;International Tables for Crystallography
(1992, Vol. C, Table 6.1.1.2)
;
N N 0.006 0.003
;International Tables for Crystallography
(1992, Vol. C, Tables 4.2.6.8 and 6.1.1.1)
;
F F 0.017 0.010
;International Tables for Crystallography
(1992, Vol. C, Tables 4.2.6.8 and 6.1.1.1)
;
